data_7005376
loop_
_publ_author_name
'Clegg, Jack K.'
'Bray, David J.'
'Gloe, Kerstin'
'Gloe, Karsten'
'Hayter, Michael J.'
'Jolliffe, Katrina A.'
'Lawrance, Geoffrey A.'
'Meehan, George V.'
'McMurtrie, John C.'
'Lindoy, Leonard F.'
'Wenzel, Marco'

_publ_section_title
;
 Neutral (bis-beta-diketonato) iron(III), cobalt(II), nickel(II),
 copper(II) and zinc(II) metallocycles: structural, electrochemical and
 solvent extraction studies.
;
_journal_issue 17
_journal_name_full 'Dalton transactions (Cambridge, England : 2003)'
_journal_page_first 1719
_journal_page_last 1730
_journal_paper_doi 10.1039/b701575e
_journal_year 2007
_chemical_formula_moiety 'C56 H60 Co2 N4 O8, 2.25(C H Cl3), 0.5(H2 O)'
_chemical_formula_sum 'C58.25 H63.25 Cl6.75 Co2 N4 O8.5'
_chemical_formula_weight 1312.53
_chemical_name_systematic
;
?
;
_space_group_IT_number 15
_symmetry_cell_setting monoclinic
_symmetry_space_group_name_Hall '-C 2yc'
_symmetry_space_group_name_H-M 'C 1 2/c 1'
_atom_sites_solution_hydrogens geom
_atom_sites_solution_primary direct
_atom_sites_solution_secondary difmap
_audit_creation_method SHELXL-97
_cell_angle_alpha 90.00
_cell_angle_beta 113.9660(10)
_cell_angle_gamma 90.00
_cell_formula_units_Z 8
_cell_length_a 39.887(3)
_cell_length_b 14.9550(12)
_cell_length_c 22.3180(18)
_cell_measurement_reflns_used 14862
_cell_measurement_temperature 150(2)
_cell_measurement_theta_max 28.197
_cell_measurement_theta_min 2.160
_cell_volume 12165.2(17)
_computing_cell_refinement 'SAINT (Bruker,1995)'
_computing_data_collection 'SMART (Bruker,1995)'
_computing_data_reduction 'SAINT and XPREP (Bruker, 1995)'
_computing_molecular_graphics
;ORTEPIII (Farrugia, 1997)
WINGX-32 (Farrugia, 1999)
;
_computing_publication_material 'enCIFer 1.0 (CCDC, 2003)'
_computing_structure_refinement 'SHELXL-97 (Sheldrick, 1997)'
_computing_structure_solution 'SIR97 (Altomare, et. al. 1997)'
_diffrn_ambient_temperature 150(2)
_diffrn_measured_fraction_theta_full 0.999
_diffrn_measured_fraction_theta_max 0.956
_diffrn_measurement_device_type 'Bruker SMART 1000 CCD'
_diffrn_measurement_method \w
_diffrn_radiation_monochromator graphite
_diffrn_radiation_source 'sealed tube'
_diffrn_radiation_type MoK\a
_diffrn_radiation_wavelength 0.71073
_diffrn_reflns_av_R_equivalents 0.0359
_diffrn_reflns_av_sigmaI/netI 0.0367
_diffrn_reflns_limit_h_max 53
_diffrn_reflns_limit_h_min -52
_diffrn_reflns_limit_k_max 19
_diffrn_reflns_limit_k_min -19
_diffrn_reflns_limit_l_max 28
_diffrn_reflns_limit_l_min -28
_diffrn_reflns_number 58133
_diffrn_reflns_theta_full 25.00
_diffrn_reflns_theta_max 28.40
_diffrn_reflns_theta_min 1.85
_diffrn_standards_decay_% 0.19
_diffrn_standards_number 149
_exptl_absorpt_coefficient_mu 0.898
_exptl_absorpt_correction_T_max 0.922
_exptl_absorpt_correction_T_min 0.743
_exptl_absorpt_correction_type multi-scan
_exptl_absorpt_process_details 'SADABS (Sheldrick, 1999)'
_exptl_crystal_colour orange
_exptl_crystal_density_diffrn 1.433
_exptl_crystal_density_method 'not measured'
_exptl_crystal_description 'rectangular prism'
_exptl_crystal_F_000 5420
_exptl_crystal_size_max 0.50
_exptl_crystal_size_mid 0.19
_exptl_crystal_size_min 0.09
_refine_diff_density_max 1.597
_refine_diff_density_min -0.865
_refine_diff_density_rms 0.094
_refine_ls_extinction_method none
_refine_ls_goodness_of_fit_ref 1.055
_refine_ls_hydrogen_treatment constr
_refine_ls_matrix_type full
_refine_ls_number_parameters 727
_refine_ls_number_reflns 14591
_refine_ls_number_restraints 21
_refine_ls_restrained_S_all 1.063
_refine_ls_R_factor_all 0.1084
_refine_ls_R_factor_gt 0.0685
_refine_ls_shift/su_max 0.001
_refine_ls_shift/su_mean 0.000
_refine_ls_structure_factor_coef Fsqd
_refine_ls_weighting_details 'calc w=1/[\s^2^(Fo^2^)+(0.0100P)^2^+100.0000P] where P=(Fo^2^+2Fc^2^)/3'
_refine_ls_weighting_scheme calc
_refine_ls_wR_factor_gt 0.1330
_refine_ls_wR_factor_ref 0.1506
_reflns_number_gt 9578
_reflns_number_total 14591
_reflns_threshold_expression >2sigma(I)
_cod_data_source_file b701575e.txt
_cod_data_source_block lj28sad
_cod_depositor_comments
;
The following automatic conversions were performed:
'_symmetry_cell_setting' value 'Monoclinic' changed to 'monoclinic'
according to '/home/saulius/struct/CIF-dictionaries/cif_core.dic'
dictionary named 'cif_core.dic' version 2.4.1 from 2010-06-29.

Automatic conversion script
Id: cif_fix_enum 1527 2010-12-29 10:47:43Z saulius 
;
_cod_original_sg_symbol_H-M 'C2/c '
_cod_database_code 7005376

loop_
_symmetry_equiv_pos_as_xyz
'x, y, z'
'-x, y, -z+1/2'
'x+1/2, y+1/2, z'
'-x+1/2, y+1/2, -z+1/2'
'-x, -y, -z'
'x, -y, z-1/2'
'-x+1/2, -y+1/2, -z'
'x+1/2, -y+1/2, z-1/2'

loop_
_atom_site_label
_atom_site_type_symbol
_atom_site_fract_x
_atom_site_fract_y
_atom_site_fract_z
_atom_site_U_iso_or_equiv
_atom_site_adp_type
_atom_site_occupancy
_atom_site_symmetry_multiplicity
_atom_site_calc_flag
_atom_site_refinement_flags
_atom_site_disorder_assembly
_atom_site_disorder_group
C1A C 0.66651(15) 0.3980(4) -0.1399(2) 0.0570(14) Uani 0.50 1 d P A 1
H1A1 H 0.6400 0.3923 -0.1659 0.085 Uiso 0.50 1 calc PR A 1
H1A2 H 0.6792 0.3466 -0.1485 0.085 Uiso 0.50 1 calc PR A 1
H1A3 H 0.6754 0.4532 -0.1521 0.085 Uiso 0.50 1 calc PR A 1
C2A C 0.6742(3) 0.4008(7) -0.0665(4) 0.043(2) Uiso 0.50 1 d P A 1
H2A1 H 0.6617 0.4536 -0.0582 0.051 Uiso 0.50 1 calc PR A 1
H2A2 H 0.6635 0.3468 -0.0554 0.051 Uiso 0.50 1 calc PR A 1
C3A C 0.71190(15) 0.4051(5) -0.0247(2) 0.0738(19) Uani 0.50 1 d PU A 1
H3A1 H 0.7208 0.4646 -0.0312 0.089 Uiso 0.50 1 calc PR A 1
H3A2 H 0.7246 0.3603 -0.0408 0.089 Uiso 0.50 1 calc PR A 1
C1B C 0.66651(15) 0.3980(4) -0.1399(2) 0.0570(14) Uani 0.50 1 d P A 2
H1B1 H 0.6469 0.3584 -0.1685 0.085 Uiso 0.50 1 calc PR A 2
H1B2 H 0.6855 0.4035 -0.1571 0.085 Uiso 0.50 1 calc PR A 2
H1B3 H 0.6563 0.4571 -0.1385 0.085 Uiso 0.50 1 calc PR A 2
C2B C 0.6838(2) 0.3577(6) -0.0690(4) 0.0340(18) Uiso 0.50 1 d P A 2
H2B1 H 0.6643 0.3521 -0.0526 0.041 Uiso 0.50 1 calc PR A 2
H2B2 H 0.6928 0.2966 -0.0716 0.041 Uiso 0.50 1 calc PR A 2
C3B C 0.71190(15) 0.4051(5) -0.0247(2) 0.0738(19) Uani 0.50 1 d P A 2
H3B1 H 0.7052 0.4690 -0.0332 0.089 Uiso 0.50 1 calc PR A 2
H3B2 H 0.7334 0.3955 -0.0355 0.089 Uiso 0.50 1 calc PR A 2
C4 C 0.72501(11) 0.3911(3) 0.04848(18) 0.0333(9) Uani 1 1 d . . .
C5 C 0.76266(10) 0.3840(3) 0.08584(18) 0.0305(8) Uani 1 1 d . A .
H5 H 0.7782 0.3879 0.0630 0.037 Uiso 1 1 calc R . .
C6 C 0.77983(10) 0.3718(2) 0.15409(17) 0.0242(7) Uani 1 1 d . . .
C7 C 0.82062(10) 0.3613(2) 0.18774(18) 0.0263(8) Uani 1 1 d . A .
C8 C 0.84313(11) 0.3483(3) 0.1540(2) 0.0357(9) Uani 1 1 d . . .
H8 H 0.8327 0.3484 0.1074 0.043 Uiso 1 1 calc R A .
C9 C 0.88019(12) 0.3352(3) 0.1878(2) 0.0452(11) Uani 1 1 d . A .
H9 H 0.8951 0.3258 0.1642 0.054 Uiso 1 1 calc R . .
C10 C 0.89616(12) 0.3356(3) 0.2553(2) 0.0417(10) Uani 1 1 d . . .
H10 H 0.9219 0.3270 0.2779 0.050 Uiso 1 1 calc R A .
C11 C 0.87461(11) 0.3487(3) 0.29076(19) 0.0319(8) Uani 1 1 d . A .
C12 C 0.83731(10) 0.3616(2) 0.25599(18) 0.0272(8) Uani 1 1 d . . .
H12 H 0.8225 0.3710 0.2796 0.033 Uiso 1 1 calc R A .
C13 C 0.89020(11) 0.3499(3) 0.3646(2) 0.0363(9) Uani 1 1 d . . .
C14 C 0.92668(11) 0.3258(3) 0.4013(2) 0.0433(11) Uani 1 1 d . A .
H14 H 0.9401 0.3028 0.3779 0.052 Uiso 1 1 calc R . .
C15 C 0.94534(11) 0.3326(4) 0.4699(2) 0.0455(11) Uani 1 1 d . . .
C16 C 0.98475(12) 0.3016(4) 0.5028(2) 0.0526(13) Uani 1 1 d . A .
H16A H 1.0002 0.3517 0.5285 0.063 Uiso 1 1 calc R . .
H16B H 0.9935 0.2847 0.4688 0.063 Uiso 1 1 calc R . .
C17 C 0.98932(14) 0.2218(4) 0.5484(3) 0.0633(15) Uani 1 1 d . . .
H17A H 1.0158 0.2090 0.5725 0.076 Uiso 1 1 calc R A .
H17B H 0.9794 0.2378 0.5810 0.076 Uiso 1 1 calc R . .
C18 C 0.97025(17) 0.1382(4) 0.5125(3) 0.0772(18) Uani 1 1 d . A .
H18A H 0.9744 0.0894 0.5440 0.116 Uiso 1 1 calc R . .
H18B H 0.9801 0.1215 0.4804 0.116 Uiso 1 1 calc R . .
H18C H 0.9439 0.1496 0.4898 0.116 Uiso 1 1 calc R . .
C19 C 0.59133(15) 0.5584(4) 0.1712(3) 0.0696(17) Uani 1 1 d . . .
H19A H 0.5813 0.6137 0.1471 0.104 Uiso 1 1 calc R . .
H19B H 0.6181 0.5629 0.1931 0.104 Uiso 1 1 calc R . .
H19C H 0.5812 0.5490 0.2041 0.104 Uiso 1 1 calc R . .
C20 C 0.58100(13) 0.4803(4) 0.1239(2) 0.0496(12) Uani 1 1 d . . .
H20A H 0.5908 0.4911 0.0903 0.060 Uiso 1 1 calc R . .
H20B H 0.5539 0.4772 0.1013 0.060 Uiso 1 1 calc R . .
C21 C 0.59539(11) 0.3905(3) 0.1569(2) 0.0390(10) Uani 1 1 d . . .
H21A H 0.5864 0.3806 0.1917 0.047 Uiso 1 1 calc R . .
H21B H 0.5854 0.3422 0.1240 0.047 Uiso 1 1 calc R . .
C22 C 0.63690(10) 0.3846(3) 0.18688(19) 0.0294(8) Uani 1 1 d . . .
C23 C 0.65528(10) 0.3761(3) 0.25532(18) 0.0282(8) Uani 1 1 d . . .
H23 H 0.6407 0.3756 0.2801 0.034 Uiso 1 1 calc R . .
C24 C 0.69341(10) 0.3682(2) 0.29001(17) 0.0233(7) Uani 1 1 d . . .
C25 C 0.70992(10) 0.3630(2) 0.36397(17) 0.0242(7) Uani 1 1 d . . .
C26 C 0.68931(11) 0.3440(3) 0.39997(19) 0.0329(9) Uani 1 1 d . . .
H26 H 0.6637 0.3329 0.3780 0.040 Uiso 1 1 calc R . .
C27 C 0.70613(12) 0.3414(3) 0.4677(2) 0.0438(11) Uani 1 1 d . . .
H27 H 0.6920 0.3281 0.4921 0.053 Uiso 1 1 calc R . .
C28 C 0.74323(12) 0.3577(3) 0.5003(2) 0.0412(10) Uani 1 1 d . . .
H28 H 0.7543 0.3569 0.5469 0.049 Uiso 1 1 calc R . .
C29 C 0.76483(10) 0.3755(3) 0.46544(18) 0.0281(8) Uani 1 1 d . . .
C30 C 0.74754(10) 0.3772(2) 0.39729(17) 0.0242(7) Uani 1 1 d . . .
H30 H 0.7618 0.3883 0.3728 0.029 Uiso 1 1 calc R . .
C31 C 0.80550(11) 0.3886(3) 0.49819(18) 0.0314(8) Uani 1 1 d . . .
C32 C 0.82264(12) 0.4009(3) 0.56631(19) 0.0379(10) Uani 1 1 d . . .
H32 H 0.8070 0.4072 0.5889 0.045 Uiso 1 1 calc R . .
C33 C 0.86029(12) 0.4049(3) 0.6041(2) 0.0405(10) Uani 1 1 d . . .
C34 C 0.87358(13) 0.4161(4) 0.6779(2) 0.0518(13) Uani 1 1 d . . .
H34A H 0.8850 0.4759 0.6903 0.062 Uiso 1 1 calc R . .
H34B H 0.8521 0.4141 0.6895 0.062 Uiso 1 1 calc R . .
C35 C 0.90047(16) 0.3473(4) 0.7168(2) 0.0614(15) Uani 1 1 d . . .
H35A H 0.9224 0.3507 0.7066 0.074 Uiso 1 1 calc R . .
H35B H 0.8894 0.2873 0.7036 0.074 Uiso 1 1 calc R . .
C36 C 0.91233(15) 0.3583(4) 0.7902(2) 0.0605(15) Uani 1 1 d . . .
H36A H 0.9299 0.3112 0.8134 0.091 Uiso 1 1 calc R . .
H36B H 0.8908 0.3540 0.8008 0.091 Uiso 1 1 calc R . .
H36C H 0.9239 0.4169 0.8039 0.091 Uiso 1 1 calc R . .
C37 C 0.68277(11) 0.1858(3) 0.18359(19) 0.0302(8) Uani 1 1 d . . .
H37 H 0.6692 0.2180 0.2030 0.036 Uiso 1 1 calc R . .
C38 C 0.68091(11) 0.0938(3) 0.1830(2) 0.0338(9) Uani 1 1 d . . .
H38 H 0.6665 0.0638 0.2018 0.041 Uiso 1 1 calc R . .
C39 C 0.70020(12) 0.0464(3) 0.1548(2) 0.0408(10) Uani 1 1 d . . .
H39 H 0.6994 -0.0171 0.1536 0.049 Uiso 1 1 calc R . .
C40 C 0.72090(13) 0.0930(3) 0.1282(2) 0.0459(12) Uani 1 1 d . . .
H40 H 0.7346 0.0620 0.1084 0.055 Uiso 1 1 calc R . .
C41 C 0.72136(12) 0.1850(3) 0.1308(2) 0.0375(10) Uani 1 1 d . . .
H41 H 0.7356 0.2164 0.1124 0.045 Uiso 1 1 calc R . .
C42 C 0.73474(11) 0.5694(3) 0.15721(19) 0.0322(9) Uani 1 1 d . . .
H42 H 0.7463 0.5391 0.1332 0.039 Uiso 1 1 calc R . .
C43 C 0.73997(12) 0.6603(3) 0.1665(2) 0.0354(9) Uani 1 1 d . . .
H43 H 0.7548 0.6915 0.1493 0.042 Uiso 1 1 calc R . .
C44 C 0.72349(12) 0.7054(3) 0.20091(19) 0.0349(9) Uani 1 1 d . . .
H44 H 0.7267 0.7680 0.2081 0.042 Uiso 1 1 calc R . .
C45 C 0.70204(12) 0.6571(3) 0.2248(2) 0.0361(9) Uani 1 1 d . . .
H45 H 0.6900 0.6862 0.2485 0.043 Uiso 1 1 calc R . .
C46 C 0.69828(12) 0.5663(3) 0.21389(19) 0.0328(9) Uani 1 1 d . . .
H46 H 0.6837 0.5338 0.2310 0.039 Uiso 1 1 calc R . .
C47 C 0.86105(12) 0.1795(4) 0.4504(2) 0.0522(13) Uani 1 1 d . . .
H47 H 0.8485 0.2033 0.4075 0.063 Uiso 1 1 calc R . .
C48 C 0.86200(14) 0.0878(4) 0.4583(3) 0.0618(15) Uani 1 1 d . . .
H48 H 0.8503 0.0498 0.4216 0.074 Uiso 1 1 calc R . .
C49 C 0.87983(15) 0.0526(4) 0.5194(3) 0.0657(15) Uani 1 1 d . . .
H49 H 0.8808 -0.0103 0.5259 0.079 Uiso 1 1 calc R . .
C50 C 0.89656(15) 0.1097(4) 0.5719(3) 0.0636(15) Uani 1 1 d . . .
H50 H 0.9091 0.0868 0.6150 0.076 Uiso 1 1 calc R . .
C51 C 0.89464(13) 0.1998(4) 0.5605(2) 0.0537(13) Uani 1 1 d . . .
H51 H 0.9063 0.2388 0.5966 0.064 Uiso 1 1 calc R . .
C52 C 0.90668(13) 0.5645(4) 0.4577(2) 0.0584(15) Uani 1 1 d . . .
H52 H 0.9213 0.5270 0.4437 0.070 Uiso 1 1 calc R . .
C53 C 0.90916(15) 0.6566(4) 0.4529(3) 0.0640(16) Uani 1 1 d . . .
H53 H 0.9264 0.6811 0.4380 0.077 Uiso 1 1 calc R . .
C54 C 0.88689(18) 0.7133(4) 0.4695(3) 0.0677(16) Uani 1 1 d . . .
H54 H 0.8872 0.7761 0.4635 0.081 Uiso 1 1 calc R . .
C55 C 0.86452(18) 0.6751(4) 0.4947(3) 0.0661(16) Uani 1 1 d . . .
H55 H 0.8494 0.7116 0.5083 0.079 Uiso 1 1 calc R . .
C56 C 0.86382(16) 0.5829(4) 0.5006(2) 0.0574(14) Uani 1 1 d . . .
H56 H 0.8482 0.5583 0.5190 0.069 Uiso 1 1 calc R . .
N1 N 0.70267(9) 0.2324(2) 0.15814(15) 0.0280(7) Uani 1 1 d . A .
N2 N 0.71413(9) 0.5215(2) 0.18033(15) 0.0271(7) Uani 1 1 d . A .
N3 N 0.87680(10) 0.2362(3) 0.49984(18) 0.0456(10) Uani 1 1 d . A .
N4 N 0.88378(10) 0.5263(3) 0.48204(18) 0.0495(10) Uani 1 1 d . A .
O1 O 0.70033(7) 0.38686(18) 0.07057(12) 0.0292(6) Uani 1 1 d . A .
O2 O 0.76263(7) 0.36707(17) 0.19116(11) 0.0250(5) Uani 1 1 d . A .
O3 O 0.86792(7) 0.3734(2) 0.38928(13) 0.0425(7) Uani 1 1 d . A .
O4 O 0.93180(8) 0.3645(3) 0.50828(15) 0.0534(9) Uani 1 1 d . A .
O5 O 0.65226(7) 0.38821(17) 0.14674(12) 0.0283(6) Uani 1 1 d . A .
O6 O 0.71626(6) 0.36738(16) 0.26394(12) 0.0244(5) Uani 1 1 d . A .
O7 O 0.82221(7) 0.3878(2) 0.46040(12) 0.0364(7) Uani 1 1 d . A .
O8 O 0.88512(8) 0.3993(2) 0.58256(14) 0.0466(8) Uani 1 1 d . A .
Co1 Co 0.707443(13) 0.37731(3) 0.16707(2) 0.02272(11) Uani 1 1 d . . .
Co2 Co 0.877355(15) 0.38134(5) 0.48650(3) 0.04213(16) Uani 1 1 d . . .
C57A C 0.96113(19) 0.8097(6) 0.6116(4) 0.064(2) Uani 0.75 1 d PD B 1
H57A H 0.9538 0.7485 0.5927 0.077 Uiso 0.75 1 calc PR B 1
Cl1A Cl 1.00660(6) 0.80529(18) 0.66880(11) 0.0830(7) Uani 0.75 1 d PD B 1
Cl2A Cl 0.93182(6) 0.84143(19) 0.64970(13) 0.0856(7) Uani 0.75 1 d PD B 1
Cl3A Cl 0.95557(6) 0.88299(15) 0.54778(11) 0.0736(6) Uani 0.75 1 d PD B 1
C57B C 0.9490(7) 0.8630(12) 0.6189(14) 0.1188(18) Uiso 0.25 1 d PD C 2
H57B H 0.9297 0.8573 0.5733 0.143 Uiso 0.25 1 calc PR C 2
Cl1B Cl 0.9275(3) 0.8967(7) 0.6681(5) 0.1188(18) Uiso 0.25 1 d PD C 2
Cl2B Cl 0.9690(3) 0.7589(6) 0.6421(5) 0.1188(18) Uiso 0.25 1 d PD C 2
Cl3B Cl 0.9804(3) 0.9410(6) 0.6171(5) 0.1188(18) Uiso 0.25 1 d PD C 2
C58 C 0.96856(15) 0.4886(4) 0.6248(3) 0.0659(16) Uani 1 1 d . . .
H58 H 0.9464 0.4703 0.5853 0.079 Uiso 1 1 calc R . .
Cl4 Cl 0.98906(5) 0.39237(15) 0.66963(8) 0.0886(6) Uani 1 1 d . . .
Cl5 Cl 0.95535(6) 0.56279(19) 0.66984(13) 0.1235(9) Uani 1 1 d . . .
Cl6 Cl 1.00010(6) 0.53955(15) 0.59832(10) 0.1023(6) Uani 1 1 d . . .
Cl7 Cl 1.00125(17) 1.0416(4) 0.6902(3) 0.0690(7) Uiso 0.25 1 d PD D 3
C59 C 1.0000 1.1149(10) 0.7500 0.0690(7) Uiso 0.50 2 d SPD . 3
Cl8 Cl 0.96386(9) 1.1879(2) 0.74299(16) 0.0690(7) Uiso 0.50 1 d PD E 3
O1W O 0.96829(19) 1.1331(5) 0.7615(3) 0.0520(16) Uiso 0.50 1 d P F 4

loop_
_atom_site_aniso_label
_atom_site_aniso_U_11
_atom_site_aniso_U_22
_atom_site_aniso_U_33
_atom_site_aniso_U_23
_atom_site_aniso_U_13
_atom_site_aniso_U_12
C1A 0.066(3) 0.069(4) 0.029(2) 0.004(2) 0.013(2) -0.017(3)
C3A 0.052(3) 0.142(5) 0.031(2) 0.015(3) 0.020(2) -0.019(3)
C1B 0.066(3) 0.069(4) 0.029(2) 0.004(2) 0.013(2) -0.017(3)
C3B 0.052(3) 0.142(5) 0.031(2) 0.015(3) 0.020(2) -0.019(3)
C4 0.037(2) 0.043(2) 0.0226(18) 0.0006(16) 0.0152(16) -0.0058(18)
C5 0.034(2) 0.039(2) 0.0250(18) -0.0034(16) 0.0181(16) -0.0066(17)
C6 0.0318(19) 0.0199(17) 0.0254(17) -0.0004(14) 0.0163(15) -0.0035(14)
C7 0.0318(19) 0.0230(18) 0.0307(19) 0.0014(14) 0.0194(16) -0.0023(15)
C8 0.039(2) 0.043(2) 0.032(2) 0.0010(18) 0.0214(18) 0.0022(19)
C9 0.040(2) 0.066(3) 0.043(3) 0.000(2) 0.030(2) 0.007(2)
C10 0.030(2) 0.059(3) 0.044(2) 0.005(2) 0.0228(19) 0.008(2)
C11 0.030(2) 0.037(2) 0.033(2) 0.0035(17) 0.0184(17) 0.0013(17)
C12 0.0301(19) 0.0286(19) 0.0294(18) 0.0029(15) 0.0186(16) 0.0007(15)
C13 0.027(2) 0.050(3) 0.035(2) 0.0044(19) 0.0168(17) 0.0000(18)
C14 0.030(2) 0.065(3) 0.040(2) 0.007(2) 0.0198(19) 0.004(2)
C15 0.025(2) 0.066(3) 0.045(3) 0.007(2) 0.0149(19) 0.000(2)
C16 0.029(2) 0.079(4) 0.048(3) 0.009(3) 0.014(2) 0.003(2)
C17 0.039(3) 0.087(4) 0.057(3) 0.015(3) 0.013(2) 0.009(3)
C18 0.057(4) 0.080(5) 0.094(5) 0.006(4) 0.030(3) 0.004(3)
C19 0.053(3) 0.064(4) 0.083(4) -0.006(3) 0.019(3) 0.019(3)
C20 0.035(2) 0.067(3) 0.047(3) 0.009(2) 0.016(2) 0.011(2)
C21 0.028(2) 0.054(3) 0.037(2) 0.001(2) 0.0150(18) -0.0037(19)
C22 0.0291(19) 0.0262(19) 0.036(2) -0.0007(16) 0.0164(16) -0.0027(15)
C23 0.0289(19) 0.0300(19) 0.0321(19) -0.0004(16) 0.0190(16) -0.0015(16)
C24 0.0291(18) 0.0195(17) 0.0279(18) -0.0012(14) 0.0185(15) -0.0023(14)
C25 0.0316(19) 0.0204(17) 0.0263(18) 0.0013(14) 0.0176(15) 0.0024(14)
C26 0.030(2) 0.043(2) 0.032(2) 0.0040(17) 0.0190(17) 0.0000(17)
C27 0.039(2) 0.071(3) 0.033(2) 0.005(2) 0.026(2) 0.002(2)
C28 0.039(2) 0.065(3) 0.026(2) 0.004(2) 0.0198(18) 0.005(2)
C29 0.0320(19) 0.0310(19) 0.0269(18) 0.0015(15) 0.0177(16) 0.0035(16)
C30 0.0300(18) 0.0210(17) 0.0286(18) 0.0019(14) 0.0193(15) 0.0021(15)
C31 0.035(2) 0.037(2) 0.0274(19) 0.0030(16) 0.0177(17) 0.0052(17)
C32 0.038(2) 0.053(3) 0.026(2) -0.0018(18) 0.0164(18) 0.002(2)
C33 0.041(2) 0.053(3) 0.029(2) 0.0004(19) 0.0151(19) 0.002(2)
C34 0.043(3) 0.082(4) 0.028(2) -0.007(2) 0.012(2) 0.006(3)
C35 0.072(4) 0.078(4) 0.036(3) 0.008(3) 0.024(3) -0.001(3)
C36 0.056(3) 0.091(4) 0.034(2) 0.010(3) 0.018(2) 0.002(3)
C37 0.033(2) 0.030(2) 0.034(2) -0.0021(16) 0.0195(17) -0.0016(16)
C38 0.041(2) 0.029(2) 0.039(2) -0.0013(17) 0.0237(19) -0.0055(17)
C39 0.053(3) 0.023(2) 0.055(3) -0.0069(18) 0.030(2) -0.0034(18)
C40 0.060(3) 0.030(2) 0.068(3) -0.011(2) 0.047(3) -0.004(2)
C41 0.048(2) 0.031(2) 0.049(3) -0.0070(18) 0.035(2) -0.0059(18)
C42 0.039(2) 0.031(2) 0.032(2) -0.0014(16) 0.0209(18) -0.0020(17)
C43 0.045(2) 0.028(2) 0.040(2) -0.0017(17) 0.024(2) -0.0075(18)
C44 0.047(2) 0.026(2) 0.031(2) -0.0027(16) 0.0145(19) -0.0040(18)
C45 0.053(3) 0.029(2) 0.036(2) -0.0021(17) 0.028(2) 0.0009(18)
C46 0.044(2) 0.028(2) 0.036(2) 0.0007(16) 0.0263(19) -0.0010(17)
C47 0.030(2) 0.088(4) 0.038(3) -0.005(3) 0.013(2) -0.001(2)
C48 0.038(3) 0.084(4) 0.062(3) -0.015(3) 0.019(3) -0.007(3)
C49 0.051(3) 0.074(4) 0.074(4) 0.002(3) 0.027(3) -0.001(3)
C50 0.055(3) 0.081(4) 0.055(3) 0.012(3) 0.022(3) 0.009(3)
C51 0.038(3) 0.083(4) 0.038(3) -0.002(3) 0.014(2) 0.005(3)
C52 0.037(3) 0.099(5) 0.034(2) 0.012(3) 0.008(2) -0.004(3)
C53 0.048(3) 0.083(4) 0.048(3) 0.023(3) 0.006(2) -0.022(3)
C54 0.084(4) 0.070(4) 0.040(3) -0.003(3) 0.015(3) -0.016(3)
C55 0.090(4) 0.066(4) 0.048(3) -0.010(3) 0.034(3) -0.019(3)
C56 0.070(4) 0.069(4) 0.042(3) -0.010(2) 0.032(3) -0.016(3)
N1 0.0313(17) 0.0260(16) 0.0305(17) -0.0022(13) 0.0164(14) -0.0036(13)
N2 0.0363(18) 0.0221(15) 0.0270(16) 0.0002(12) 0.0171(14) -0.0015(13)
N3 0.0254(18) 0.078(3) 0.034(2) -0.0020(19) 0.0132(16) 0.0026(18)
N4 0.037(2) 0.079(3) 0.0288(19) 0.0058(19) 0.0091(16) -0.010(2)
O1 0.0306(14) 0.0352(15) 0.0247(13) -0.0001(11) 0.0142(11) -0.0027(11)
O2 0.0272(13) 0.0284(13) 0.0240(12) 0.0012(10) 0.0152(10) -0.0008(11)
O3 0.0246(14) 0.077(2) 0.0284(14) 0.0027(15) 0.0136(12) 0.0053(15)
O4 0.0291(16) 0.096(3) 0.0357(16) 0.0029(18) 0.0138(13) 0.0042(17)
O5 0.0275(13) 0.0323(14) 0.0279(13) 0.0016(11) 0.0143(11) -0.0010(11)
O6 0.0260(13) 0.0271(13) 0.0260(12) 0.0010(10) 0.0168(10) 0.0001(10)
O7 0.0283(14) 0.0599(19) 0.0244(13) 0.0033(13) 0.0143(11) 0.0019(13)
O8 0.0336(16) 0.077(2) 0.0280(15) 0.0007(15) 0.0116(13) 0.0011(16)
Co1 0.0258(2) 0.0237(2) 0.0226(2) -0.00036(19) 0.01393(19) -0.0015(2)
Co2 0.0262(3) 0.0747(5) 0.0269(3) 0.0010(3) 0.0123(2) 0.0014(3)
C57A 0.054(4) 0.066(5) 0.069(5) 0.012(4) 0.021(4) 0.005(4)
Cl1A 0.0549(11) 0.1102(19) 0.0756(14) -0.0100(13) 0.0178(10) 0.0114(12)
Cl2A 0.0686(13) 0.1063(19) 0.1020(18) 0.0129(15) 0.0553(13) -0.0021(13)
Cl3A 0.0721(13) 0.0764(14) 0.0814(14) 0.0137(11) 0.0406(11) 0.0004(11)
C58 0.046(3) 0.095(5) 0.047(3) 0.004(3) 0.009(2) -0.007(3)
Cl4 0.0730(10) 0.1322(16) 0.0514(8) 0.0251(9) 0.0157(8) 0.0006(10)
Cl5 0.0861(14) 0.158(2) 0.1368(19) -0.0477(17) 0.0555(14) -0.0065(14)
Cl6 0.1111(15) 0.1134(16) 0.1020(14) 0.0084(12) 0.0634(12) -0.0282(12)

loop_
_atom_type_symbol
_atom_type_description
_atom_type_scat_dispersion_real
_atom_type_scat_dispersion_imag
_atom_type_scat_source
C C 0.0033 0.0016 'International Tables Vol C Tables 4.2.6.8 and 6.1.1.4'
H H 0.0000 0.0000 'International Tables Vol C Tables 4.2.6.8 and 6.1.1.4'
N N 0.0061 0.0033 'International Tables Vol C Tables 4.2.6.8 and 6.1.1.4'
O O 0.0106 0.0060 'International Tables Vol C Tables 4.2.6.8 and 6.1.1.4'
Co Co 0.3494 0.9721 'International Tables Vol C Tables 4.2.6.8 and 6.1.1.4'
Cl Cl 0.1484 0.1585 'International Tables Vol C Tables 4.2.6.8 and 6.1.1.4'

loop_
_geom_angle_atom_site_label_1
_geom_angle_atom_site_label_2
_geom_angle_atom_site_label_3
_geom_angle
_geom_angle_site_symmetry_1
_geom_angle_site_symmetry_3
_geom_angle_publ_flag
C2A C1A H1A1 109.5 . . ?
C2A C1A H1A2 109.5 . . ?
H1A1 C1A H1A2 109.5 . . ?
C2A C1A H1A3 109.5 . . ?
H1A1 C1A H1A3 109.5 . . ?
H1A2 C1A H1A3 109.5 . . ?
C3A C2A C1A 113.6(7) . . ?
C3A C2A H2A1 108.8 . . ?
C1A C2A H2A1 108.8 . . ?
C3A C2A H2A2 108.8 . . ?
C1A C2A H2A2 108.8 . . ?
H2A1 C2A H2A2 107.7 . . ?
C2A C3A C4 120.9(5) . . ?
C2A C3A H3A1 107.1 . . ?
C4 C3A H3A1 107.1 . . ?
C2A C3A H3A2 107.1 . . ?
C4 C3A H3A2 107.1 . . ?
H3A1 C3A H3A2 106.8 . . ?
H2B1 C2B H2B2 107.5 . . ?
O1 C4 C5 125.5(3) . . ?
O1 C4 C3A 116.3(4) . . ?
C5 C4 C3A 118.2(4) . . ?
C4 C5 C6 126.2(3) . . ?
C4 C5 H5 116.9 . . ?
C6 C5 H5 116.9 . . ?
O2 C6 C5 123.9(3) . . ?
O2 C6 C7 115.5(3) . . ?
C5 C6 C7 120.6(3) . . ?
C8 C7 C12 117.5(4) . . ?
C8 C7 C6 123.3(3) . . ?
C12 C7 C6 119.2(3) . . ?
C9 C8 C7 120.5(4) . . ?
C9 C8 H8 119.7 . . ?
C7 C8 H8 119.7 . . ?
C10 C9 C8 121.0(4) . . ?
C10 C9 H9 119.5 . . ?
C8 C9 H9 119.5 . . ?
C9 C10 C11 120.2(4) . . ?
C9 C10 H10 119.9 . . ?
C11 C10 H10 119.9 . . ?
C12 C11 C10 118.1(4) . . ?
C12 C11 C13 118.9(3) . . ?
C10 C11 C13 123.0(4) . . ?
C11 C12 C7 122.7(3) . . ?
C11 C12 H12 118.7 . . ?
C7 C12 H12 118.7 . . ?
O3 C13 C14 124.3(4) . . ?
O3 C13 C11 115.3(3) . . ?
C14 C13 C11 120.5(4) . . ?
C13 C14 C15 125.7(4) . . ?
C13 C14 H14 117.2 . . ?
C15 C14 H14 117.2 . . ?
O4 C15 C14 125.2(4) . . ?
O4 C15 C16 115.4(4) . . ?
C14 C15 C16 119.5(4) . . ?
C15 C16 C17 112.4(4) . . ?
C15 C16 H16A 109.1 . . ?
C17 C16 H16A 109.1 . . ?
C15 C16 H16B 109.1 . . ?
C17 C16 H16B 109.1 . . ?
H16A C16 H16B 107.9 . . ?
C18 C17 C16 113.2(5) . . ?
C18 C17 H17A 108.9 . . ?
C16 C17 H17A 108.9 . . ?
C18 C17 H17B 108.9 . . ?
C16 C17 H17B 108.9 . . ?
H17A C17 H17B 107.7 . . ?
C17 C18 H18A 109.5 . . ?
C17 C18 H18B 109.5 . . ?
H18A C18 H18B 109.5 . . ?
C17 C18 H18C 109.5 . . ?
H18A C18 H18C 109.5 . . ?
H18B C18 H18C 109.5 . . ?
C20 C19 H19A 109.5 . . ?
C20 C19 H19B 109.5 . . ?
H19A C19 H19B 109.5 . . ?
C20 C19 H19C 109.5 . . ?
H19A C19 H19C 109.5 . . ?
H19B C19 H19C 109.5 . . ?
C19 C20 C21 113.6(4) . . ?
C19 C20 H20A 108.9 . . ?
C21 C20 H20A 108.9 . . ?
C19 C20 H20B 108.9 . . ?
C21 C20 H20B 108.9 . . ?
H20A C20 H20B 107.7 . . ?
C22 C21 C20 113.1(4) . . ?
C22 C21 H21A 108.9 . . ?
C20 C21 H21A 108.9 . . ?
C22 C21 H21B 108.9 . . ?
C20 C21 H21B 108.9 . . ?
H21A C21 H21B 107.8 . . ?
O5 C22 C23 125.4(3) . . ?
O5 C22 C21 116.0(3) . . ?
C23 C22 C21 118.6(3) . . ?
C22 C23 C24 125.2(3) . . ?
C22 C23 H23 117.4 . . ?
C24 C23 H23 117.4 . . ?
O6 C24 C23 124.7(3) . . ?
O6 C24 C25 115.2(3) . . ?
C23 C24 C25 120.1(3) . . ?
C30 C25 C26 118.9(3) . . ?
C30 C25 C24 118.2(3) . . ?
C26 C25 C24 122.9(3) . . ?
C27 C26 C25 119.9(4) . . ?
C27 C26 H26 120.0 . . ?
C25 C26 H26 120.0 . . ?
C26 C27 C28 120.7(4) . . ?
C26 C27 H27 119.6 . . ?
C28 C27 H27 119.6 . . ?
C27 C28 C29 120.7(4) . . ?
C27 C28 H28 119.6 . . ?
C29 C28 H28 119.6 . . ?
C30 C29 C28 117.8(4) . . ?
C30 C29 C31 119.3(3) . . ?
C28 C29 C31 122.9(3) . . ?
C29 C30 C25 121.9(3) . . ?
C29 C30 H30 119.0 . . ?
C25 C30 H30 119.0 . . ?
O7 C31 C32 124.4(4) . . ?
O7 C31 C29 115.6(3) . . ?
C32 C31 C29 120.0(3) . . ?
C33 C32 C31 126.4(4) . . ?
C33 C32 H32 116.8 . . ?
C31 C32 H32 116.8 . . ?
O8 C33 C32 125.7(4) . . ?
O8 C33 C34 115.8(4) . . ?
C32 C33 C34 118.5(4) . . ?
C35 C34 C33 114.1(4) . . ?
C35 C34 H34A 108.7 . . ?
C33 C34 H34A 108.7 . . ?
C35 C34 H34B 108.7 . . ?
C33 C34 H34B 108.7 . . ?
H34A C34 H34B 107.6 . . ?
C34 C35 C36 113.0(5) . . ?
C34 C35 H35A 109.0 . . ?
C36 C35 H35A 109.0 . . ?
C34 C35 H35B 109.0 . . ?
C36 C35 H35B 109.0 . . ?
H35A C35 H35B 107.8 . . ?
C35 C36 H36A 109.5 . . ?
C35 C36 H36B 109.5 . . ?
H36A C36 H36B 109.5 . . ?
C35 C36 H36C 109.5 . . ?
H36A C36 H36C 109.5 . . ?
H36B C36 H36C 109.5 . . ?
N1 C37 C38 123.6(4) . . ?
N1 C37 H37 118.2 . . ?
C38 C37 H37 118.2 . . ?
C39 C38 C37 118.9(4) . . ?
C39 C38 H38 120.6 . . ?
C37 C38 H38 120.6 . . ?
C38 C39 C40 118.6(4) . . ?
C38 C39 H39 120.7 . . ?
C40 C39 H39 120.7 . . ?
C41 C40 C39 119.0(4) . . ?
C41 C40 H40 120.5 . . ?
C39 C40 H40 120.5 . . ?
N1 C41 C40 123.2(4) . . ?
N1 C41 H41 118.4 . . ?
C40 C41 H41 118.4 . . ?
N2 C42 C43 123.2(4) . . ?
N2 C42 H42 118.4 . . ?
C43 C42 H42 118.4 . . ?
C44 C43 C42 119.4(4) . . ?
C44 C43 H43 120.3 . . ?
C42 C43 H43 120.3 . . ?
C43 C44 C45 118.1(4) . . ?
C43 C44 H44 121.0 . . ?
C45 C44 H44 121.0 . . ?
C46 C45 C44 119.2(4) . . ?
C46 C45 H45 120.4 . . ?
C44 C45 H45 120.4 . . ?
N2 C46 C45 123.4(4) . . ?
N2 C46 H46 118.3 . . ?
C45 C46 H46 118.3 . . ?
N3 C47 C48 123.2(5) . . ?
N3 C47 H47 118.4 . . ?
C48 C47 H47 118.4 . . ?
C49 C48 C47 119.2(6) . . ?
C49 C48 H48 120.4 . . ?
C47 C48 H48 120.4 . . ?
C50 C49 C48 119.0(6) . . ?
C50 C49 H49 120.5 . . ?
C48 C49 H49 120.5 . . ?
C51 C50 C49 118.7(6) . . ?
C51 C50 H50 120.7 . . ?
C49 C50 H50 120.7 . . ?
N3 C51 C50 123.1(5) . . ?
N3 C51 H51 118.4 . . ?
C50 C51 H51 118.4 . . ?
N4 C52 C53 121.7(6) . . ?
N4 C52 H52 119.1 . . ?
C53 C52 H52 119.1 . . ?
C54 C53 C52 120.9(5) . . ?
C54 C53 H53 119.5 . . ?
C52 C53 H53 119.5 . . ?
C55 C54 C53 117.1(6) . . ?
C55 C54 H54 121.5 . . ?
C53 C54 H54 121.5 . . ?
C54 C55 C56 119.9(6) . . ?
C54 C55 H55 120.0 . . ?
C56 C55 H55 120.0 . . ?
N4 C56 C55 124.2(5) . . ?
N4 C56 H56 117.9 . . ?
C55 C56 H56 117.9 . . ?
C37 N1 C41 116.8(3) . . ?
C37 N1 Co1 121.5(2) . . ?
C41 N1 Co1 121.6(3) . . ?
C42 N2 C46 116.7(3) . . ?
C42 N2 Co1 122.5(3) . . ?
C46 N2 Co1 120.8(2) . . ?
C47 N3 C51 116.7(5) . . ?
C47 N3 Co2 123.1(4) . . ?
C51 N3 Co2 120.1(4) . . ?
C56 N4 C52 116.0(5) . . ?
C56 N4 Co2 121.1(3) . . ?
C52 N4 Co2 122.8(4) . . ?
C4 O1 Co1 127.6(2) . . ?
C6 O2 Co1 129.1(2) . . ?
C13 O3 Co2 128.0(3) . . ?
C15 O4 Co2 125.9(3) . . ?
C22 O5 Co1 128.0(2) . . ?
C24 O6 Co1 129.6(2) . . ?
C31 O7 Co2 127.4(3) . . ?
C33 O8 Co2 126.5(3) . . ?
O6 Co1 O2 90.69(9) . . ?
O6 Co1 O1 178.20(10) . . ?
O2 Co1 O1 87.51(10) . . ?
O6 Co1 O5 87.04(10) . . ?
O2 Co1 O5 177.70(10) . . ?
O1 Co1 O5 94.76(10) . . ?
O6 Co1 N2 88.24(11) . . ?
O2 Co1 N2 88.80(11) . . ?
O1 Co1 N2 91.76(11) . . ?
O5 Co1 N2 90.72(11) . . ?
O6 Co1 N1 89.74(11) . . ?
O2 Co1 N1 89.68(11) . . ?
O1 Co1 N1 90.20(11) . . ?
O5 Co1 N1 90.72(11) . . ?
N2 Co1 N1 177.46(13) . . ?
O7 Co2 O4 174.96(14) . . ?
O7 Co2 O3 89.28(10) . . ?
O4 Co2 O3 88.00(11) . . ?
O7 Co2 O8 88.84(11) . . ?
O4 Co2 O8 94.17(12) . . ?
O3 Co2 O8 175.49(14) . . ?
O7 Co2 N3 90.94(13) . . ?
O4 Co2 N3 85.06(15) . . ?
O3 Co2 N3 94.52(14) . . ?
O8 Co2 N3 89.61(14) . . ?
O7 Co2 N4 94.18(14) . . ?
O4 Co2 N4 90.01(15) . . ?
O3 Co2 N4 89.08(14) . . ?
O8 Co2 N4 86.97(14) . . ?
N3 Co2 N4 173.78(14) . . ?
Cl3A C57A Cl1A 111.8(4) . . ?
Cl3A C57A Cl2A 109.6(4) . . ?
Cl1A C57A Cl2A 110.7(4) . . ?
Cl3A C57A H57A 108.2 . . ?
Cl1A C57A H57A 108.2 . . ?
Cl2A C57A H57A 108.2 . . ?
Cl3B C57B Cl1B 111.9(13) . . ?
Cl3B C57B Cl2B 111.3(13) . . ?
Cl1B C57B Cl2B 111.3(13) . . ?
Cl3B C57B H57B 107.4 . . ?
Cl1B C57B H57B 107.4 . . ?
Cl2B C57B H57B 107.4 . . ?
Cl5 C58 Cl4 112.2(3) . . ?
Cl5 C58 Cl6 110.3(4) . . ?
Cl4 C58 Cl6 108.4(3) . . ?
Cl5 C58 H58 108.6 . . ?
Cl4 C58 H58 108.6 . . ?
Cl6 C58 H58 108.6 . . ?
Cl7 C59 Cl7 102.0(9) 2_756 . ?
Cl7 C59 Cl8 100.4(2) 2_756 . ?
Cl7 C59 Cl8 126.7(2) . . ?
Cl7 C59 Cl8 126.7(2) 2_756 2_756 ?
Cl7 C59 Cl8 100.4(2) . 2_756 ?
Cl8 C59 Cl8 103.5(8) . 2_756 ?

loop_
_geom_bond_atom_site_label_1
_geom_bond_atom_site_label_2
_geom_bond_distance
_geom_bond_site_symmetry_2
_geom_bond_publ_flag
C1A C2A 1.541(10) . ?
C1A H1A1 0.9800 . ?
C1A H1A2 0.9800 . ?
C1A H1A3 0.9800 . ?
C2A C3A 1.412(10) . ?
C2A H2A1 0.9900 . ?
C2A H2A2 0.9900 . ?
C3A C4 1.514(6) . ?
C3A H3A1 0.9900 . ?
C3A H3A2 0.9900 . ?
C2B H2B1 0.9900 . ?
C2B H2B2 0.9900 . ?
C4 O1 1.269(4) . ?
C4 C5 1.394(5) . ?
C5 C6 1.406(5) . ?
C5 H5 0.9500 . ?
C6 O2 1.273(4) . ?
C6 C7 1.498(5) . ?
C7 C8 1.400(5) . ?
C7 C12 1.393(5) . ?
C8 C9 1.373(6) . ?
C8 H8 0.9500 . ?
C9 C10 1.378(6) . ?
C9 H9 0.9500 . ?
C10 C11 1.398(5) . ?
C10 H10 0.9500 . ?
C11 C12 1.384(5) . ?
C11 C13 1.507(5) . ?
C12 H12 0.9500 . ?
C13 O3 1.270(5) . ?
C13 C14 1.396(6) . ?
C14 C15 1.409(6) . ?
C14 H14 0.9500 . ?
C15 O4 1.276(5) . ?
C15 C16 1.513(6) . ?
C16 C17 1.530(7) . ?
C16 H16A 0.9900 . ?
C16 H16B 0.9900 . ?
C17 C18 1.512(8) . ?
C17 H17A 0.9900 . ?
C17 H17B 0.9900 . ?
C18 H18A 0.9800 . ?
C18 H18B 0.9800 . ?
C18 H18C 0.9800 . ?
C19 C20 1.515(7) . ?
C19 H19A 0.9800 . ?
C19 H19B 0.9800 . ?
C19 H19C 0.9800 . ?
C20 C21 1.526(6) . ?
C20 H20A 0.9900 . ?
C20 H20B 0.9900 . ?
C21 C22 1.516(5) . ?
C21 H21A 0.9900 . ?
C21 H21B 0.9900 . ?
C22 O5 1.275(4) . ?
C22 C23 1.406(5) . ?
C23 C24 1.404(5) . ?
C23 H23 0.9500 . ?
C24 O6 1.265(4) . ?
C24 C25 1.510(5) . ?
C25 C30 1.394(5) . ?
C25 C26 1.392(5) . ?
C26 C27 1.384(6) . ?
C26 H26 0.9500 . ?
C27 C28 1.380(6) . ?
C27 H27 0.9500 . ?
C28 C29 1.400(5) . ?
C28 H28 0.9500 . ?
C29 C30 1.392(5) . ?
C29 C31 1.497(5) . ?
C30 H30 0.9500 . ?
C31 O7 1.270(4) . ?
C31 C32 1.403(5) . ?
C32 C33 1.394(6) . ?
C32 H32 0.9500 . ?
C33 O8 1.268(5) . ?
C33 C34 1.519(6) . ?
C34 C35 1.486(7) . ?
C34 H34A 0.9900 . ?
C34 H34B 0.9900 . ?
C35 C36 1.518(6) . ?
C35 H35A 0.9900 . ?
C35 H35B 0.9900 . ?
C36 H36A 0.9800 . ?
C36 H36B 0.9800 . ?
C36 H36C 0.9800 . ?
C37 N1 1.343(5) . ?
C37 C38 1.377(5) . ?
C37 H37 0.9500 . ?
C38 C39 1.373(6) . ?
C38 H38 0.9500 . ?
C39 C40 1.386(6) . ?
C39 H39 0.9500 . ?
C40 C41 1.376(6) . ?
C40 H40 0.9500 . ?
C41 N1 1.342(5) . ?
C41 H41 0.9500 . ?
C42 N2 1.341(5) . ?
C42 C43 1.379(5) . ?
C42 H42 0.9500 . ?
C43 C44 1.373(6) . ?
C43 H43 0.9500 . ?
C44 C45 1.381(6) . ?
C44 H44 0.9500 . ?
C45 C46 1.377(5) . ?
C45 H45 0.9500 . ?
C46 N2 1.340(5) . ?
C46 H46 0.9500 . ?
C47 N3 1.329(6) . ?
C47 C48 1.381(8) . ?
C47 H47 0.9500 . ?
C48 C49 1.362(8) . ?
C48 H48 0.9500 . ?
C49 C50 1.382(8) . ?
C49 H49 0.9500 . ?
C50 C51 1.368(8) . ?
C50 H50 0.9500 . ?
C51 N3 1.362(6) . ?
C51 H51 0.9500 . ?
C52 N4 1.363(6) . ?
C52 C53 1.390(8) . ?
C52 H52 0.9500 . ?
C53 C54 1.382(9) . ?
C53 H53 0.9500 . ?
C54 C55 1.360(8) . ?
C54 H54 0.9500 . ?
C55 C56 1.386(8) . ?
C55 H55 0.9500 . ?
C56 N4 1.338(7) . ?
C56 H56 0.9500 . ?
N1 Co1 2.178(3) . ?
N2 Co1 2.178(3) . ?
N3 Co2 2.192(5) . ?
N4 Co2 2.191(5) . ?
O1 Co1 2.060(2) . ?
O2 Co1 2.049(2) . ?
O3 Co2 2.049(3) . ?
O4 Co2 2.039(3) . ?
O5 Co1 2.065(3) . ?
O6 Co1 2.050(2) . ?
O7 Co2 2.036(3) . ?
O8 Co2 2.055(3) . ?
C57A Cl3A 1.740(8) . ?
C57A Cl1A 1.744(7) . ?
C57A Cl2A 1.766(8) . ?
C57A H57A 1.0000 . ?
C57B Cl3B 1.725(18) . ?
C57B Cl1B 1.719(18) . ?
C57B Cl2B 1.731(18) . ?
C57B H57B 1.0000 . ?
C58 Cl5 1.718(7) . ?
C58 Cl4 1.754(6) . ?
C58 Cl6 1.765(6) . ?
C58 H58 1.0000 . ?
Cl7 C59 1.744(10) . ?
C59 Cl7 1.744(10) 2_756 ?
C59 Cl8 1.764(9) . ?
C59 Cl8 1.764(9) 2_756 ?

loop_
_geom_torsion_atom_site_label_1
_geom_torsion_atom_site_label_2
_geom_torsion_atom_site_label_3
_geom_torsion_atom_site_label_4
_geom_torsion
_geom_torsion_site_symmetry_1
_geom_torsion_site_symmetry_2
_geom_torsion_site_symmetry_3
_geom_torsion_site_symmetry_4
_geom_torsion_publ_flag
C1A C2A C3A C4 -168.5(6) . . . . ?
C2A C3A C4 O1 -8.7(10) . . . . ?
C2A C3A C4 C5 171.5(7) . . . . ?
O1 C4 C5 C6 -0.4(7) . . . . ?
C3A C4 C5 C6 179.4(5) . . . . ?
C4 C5 C6 O2 -1.4(6) . . . . ?
C4 C5 C6 C7 177.3(4) . . . . ?
O2 C6 C7 C8 167.9(3) . . . . ?
C5 C6 C7 C8 -10.9(6) . . . . ?
O2 C6 C7 C12 -9.9(5) . . . . ?
C5 C6 C7 C12 171.3(4) . . . . ?
C12 C7 C8 C9 0.7(6) . . . . ?
C6 C7 C8 C9 -177.1(4) . . . . ?
C7 C8 C9 C10 -0.7(7) . . . . ?
C8 C9 C10 C11 0.5(8) . . . . ?
C9 C10 C11 C12 -0.4(7) . . . . ?
C9 C10 C11 C13 -180.0(4) . . . . ?
C10 C11 C12 C7 0.5(6) . . . . ?
C13 C11 C12 C7 -179.9(4) . . . . ?
C8 C7 C12 C11 -0.7(6) . . . . ?
C6 C7 C12 C11 177.3(3) . . . . ?
C12 C11 C13 O3 -7.8(6) . . . . ?
C10 C11 C13 O3 171.7(4) . . . . ?
C12 C11 C13 C14 171.7(4) . . . . ?
C10 C11 C13 C14 -8.8(7) . . . . ?
O3 C13 C14 C15 -7.1(8) . . . . ?
C11 C13 C14 C15 173.5(5) . . . . ?
C13 C14 C15 O4 -2.3(9) . . . . ?
C13 C14 C15 C16 178.6(5) . . . . ?
O4 C15 C16 C17 65.3(6) . . . . ?
C14 C15 C16 C17 -115.5(5) . . . . ?
C15 C16 C17 C18 65.3(6) . . . . ?
C19 C20 C21 C22 -64.8(5) . . . . ?
C20 C21 C22 O5 -64.7(5) . . . . ?
C20 C21 C22 C23 115.2(4) . . . . ?
O5 C22 C23 C24 -1.5(6) . . . . ?
C21 C22 C23 C24 178.7(4) . . . . ?
C22 C23 C24 O6 -0.3(6) . . . . ?
C22 C23 C24 C25 177.6(3) . . . . ?
O6 C24 C25 C30 13.5(5) . . . . ?
C23 C24 C25 C30 -164.6(3) . . . . ?
O6 C24 C25 C26 -165.9(3) . . . . ?
C23 C24 C25 C26 16.0(5) . . . . ?
C30 C25 C26 C27 1.3(6) . . . . ?
C24 C25 C26 C27 -179.2(4) . . . . ?
C25 C26 C27 C28 0.3(7) . . . . ?
C26 C27 C28 C29 -1.4(7) . . . . ?
C27 C28 C29 C30 0.8(7) . . . . ?
C27 C28 C29 C31 -176.5(4) . . . . ?
C28 C29 C30 C25 0.9(6) . . . . ?
C31 C29 C30 C25 178.2(3) . . . . ?
C26 C25 C30 C29 -1.9(5) . . . . ?
C24 C25 C30 C29 178.6(3) . . . . ?
C30 C29 C31 O7 -9.7(6) . . . . ?
C28 C29 C31 O7 167.5(4) . . . . ?
C30 C29 C31 C32 170.2(4) . . . . ?
C28 C29 C31 C32 -12.6(6) . . . . ?
O7 C31 C32 C33 -7.0(8) . . . . ?
C29 C31 C32 C33 173.1(4) . . . . ?
C31 C32 C33 O8 1.1(8) . . . . ?
C31 C32 C33 C34 -178.3(5) . . . . ?
O8 C33 C34 C35 -53.3(6) . . . . ?
C32 C33 C34 C35 126.2(5) . . . . ?
C33 C34 C35 C36 -178.1(5) . . . . ?
N1 C37 C38 C39 -0.3(7) . . . . ?
C37 C38 C39 C40 0.2(7) . . . . ?
C38 C39 C40 C41 -0.1(7) . . . . ?
C39 C40 C41 N1 0.1(8) . . . . ?
N2 C42 C43 C44 -0.1(7) . . . . ?
C42 C43 C44 C45 -0.2(6) . . . . ?
C43 C44 C45 C46 0.6(6) . . . . ?
C44 C45 C46 N2 -0.7(7) . . . . ?
N3 C47 C48 C49 0.0(8) . . . . ?
C47 C48 C49 C50 -0.1(8) . . . . ?
C48 C49 C50 C51 -0.1(8) . . . . ?
C49 C50 C51 N3 0.4(8) . . . . ?
N4 C52 C53 C54 -3.5(8) . . . . ?
C52 C53 C54 C55 4.4(8) . . . . ?
C53 C54 C55 C56 -2.3(8) . . . . ?
C54 C55 C56 N4 -0.9(9) . . . . ?
C38 C37 N1 C41 0.2(6) . . . . ?
C38 C37 N1 Co1 -175.5(3) . . . . ?
C40 C41 N1 C37 -0.2(7) . . . . ?
C40 C41 N1 Co1 175.6(4) . . . . ?
C43 C42 N2 C46 0.0(6) . . . . ?
C43 C42 N2 Co1 -178.4(3) . . . . ?
C45 C46 N2 C42 0.4(6) . . . . ?
C45 C46 N2 Co1 178.9(3) . . . . ?
C48 C47 N3 C51 0.3(7) . . . . ?
C48 C47 N3 Co2 177.2(4) . . . . ?
C50 C51 N3 C47 -0.5(7) . . . . ?
C50 C51 N3 Co2 -177.5(4) . . . . ?
C55 C56 N4 C52 1.9(8) . . . . ?
C55 C56 N4 Co2 -175.2(4) . . . . ?
C53 C52 N4 C56 0.3(7) . . . . ?
C53 C52 N4 Co2 177.3(4) . . . . ?
C5 C4 O1 Co1 4.5(6) . . . . ?
C3A C4 O1 Co1 -175.3(4) . . . . ?
C5 C6 O2 Co1 -1.2(5) . . . . ?
C7 C6 O2 Co1 -180.0(2) . . . . ?
C14 C13 O3 Co2 -1.0(7) . . . . ?
C11 C13 O3 Co2 178.5(3) . . . . ?
C14 C15 O4 Co2 18.2(7) . . . . ?
C16 C15 O4 Co2 -162.6(3) . . . . ?
C23 C22 O5 Co1 2.9(6) . . . . ?
C21 C22 O5 Co1 -177.2(3) . . . . ?
C23 C24 O6 Co1 0.3(5) . . . . ?
C25 C24 O6 Co1 -177.7(2) . . . . ?
C32 C31 O7 Co2 11.8(6) . . . . ?
C29 C31 O7 Co2 -168.4(3) . . . . ?
C32 C33 O8 Co2 -0.8(7) . . . . ?
C34 C33 O8 Co2 178.7(3) . . . . ?
C24 O6 Co1 O2 -179.8(3) . . . . ?
C24 O6 Co1 O5 0.6(3) . . . . ?
C24 O6 Co1 N2 91.4(3) . . . . ?
C24 O6 Co1 N1 -90.1(3) . . . . ?
C6 O2 Co1 O6 -176.6(3) . . . . ?
C6 O2 Co1 O1 3.4(3) . . . . ?
C6 O2 Co1 N2 -88.4(3) . . . . ?
C6 O2 Co1 N1 93.6(3) . . . . ?
C4 O1 Co1 O2 -5.0(3) . . . . ?
C4 O1 Co1 O5 174.6(3) . . . . ?
C4 O1 Co1 N2 83.7(3) . . . . ?
C4 O1 Co1 N1 -94.7(3) . . . . ?
C22 O5 Co1 O6 -2.2(3) . . . . ?
C22 O5 Co1 O1 177.8(3) . . . . ?
C22 O5 Co1 N2 -90.4(3) . . . . ?
C22 O5 Co1 N1 87.5(3) . . . . ?
C42 N2 Co1 O6 134.5(3) . . . . ?
C46 N2 Co1 O6 -43.8(3) . . . . ?
C42 N2 Co1 O2 43.8(3) . . . . ?
C46 N2 Co1 O2 -134.5(3) . . . . ?
C42 N2 Co1 O1 -43.7(3) . . . . ?
C46 N2 Co1 O1 138.0(3) . . . . ?
C42 N2 Co1 O5 -138.4(3) . . . . ?
C46 N2 Co1 O5 43.2(3) . . . . ?
C37 N1 Co1 O6 45.0(3) . . . . ?
C41 N1 Co1 O6 -130.6(3) . . . . ?
C37 N1 Co1 O2 135.6(3) . . . . ?
C41 N1 Co1 O2 -39.9(3) . . . . ?
C37 N1 Co1 O1 -136.8(3) . . . . ?
C41 N1 Co1 O1 47.6(3) . . . . ?
C37 N1 Co1 O5 -42.1(3) . . . . ?
C41 N1 Co1 O5 142.3(3) . . . . ?
C31 O7 Co2 O3 175.3(4) . . . . ?
C31 O7 Co2 O8 -8.8(4) . . . . ?
C31 O7 Co2 N3 80.7(4) . . . . ?
C31 O7 Co2 N4 -95.7(4) . . . . ?
C15 O4 Co2 O3 -18.9(4) . . . . ?
C15 O4 Co2 O8 165.0(4) . . . . ?
C15 O4 Co2 N3 75.8(4) . . . . ?
C15 O4 Co2 N4 -108.0(4) . . . . ?
C13 O3 Co2 O7 -165.0(4) . . . . ?
C13 O3 Co2 O4 10.8(4) . . . . ?
C13 O3 Co2 N3 -74.1(4) . . . . ?
C13 O3 Co2 N4 100.8(4) . . . . ?
C33 O8 Co2 O7 3.4(4) . . . . ?
C33 O8 Co2 O4 -172.5(4) . . . . ?
C33 O8 Co2 N3 -87.5(4) . . . . ?
C33 O8 Co2 N4 97.7(4) . . . . ?
C47 N3 Co2 O7 68.5(3) . . . . ?
C51 N3 Co2 O7 -114.8(3) . . . . ?
C47 N3 Co2 O4 -108.5(3) . . . . ?
C51 N3 Co2 O4 68.3(3) . . . . ?
C47 N3 Co2 O3 -20.9(3) . . . . ?
C51 N3 Co2 O3 155.9(3) . . . . ?
C47 N3 Co2 O8 157.3(3) . . . . ?
C51 N3 Co2 O8 -25.9(3) . . . . ?
C56 N4 Co2 O7 36.3(4) . . . . ?
C52 N4 Co2 O7 -140.6(3) . . . . ?
C56 N4 Co2 O4 -146.5(4) . . . . ?
C52 N4 Co2 O4 36.6(4) . . . . ?
C56 N4 Co2 O3 125.5(4) . . . . ?
C52 N4 Co2 O3 -51.4(3) . . . . ?
C56 N4 Co2 O8 -52.4(4) . . . . ?
C52 N4 Co2 O8 130.8(4) . . . . ?
